data_4078811
loop_
_publ_author_name
'Tolpygin, Aleksei O.'
'Shavyrin, Andrei S.'
'Cherkasov, Anton V.'
'Fukin, Georgy K.'
'Trifonov, Alexander A.'

_publ_section_title
;
 Chloro and Alkyl Rare-Earth Complexes Supported byansa-Bis(amidinate)
 Ligands with a Rigido-Phenylene Linker. Ligand Steric Bulk: A Means of
 Stabilization or Destabilization?
;
_journal_issue 15
_journal_name_full Organometallics
_journal_page_first 5405
_journal_paper_doi 10.1021/om3004306
_journal_volume 31
_journal_year 2012
_chemical_formula_sum 'C40 H59 N4 O Si Y'
_chemical_formula_weight 728.91
_chemical_name_systematic
; 
 ? 
;
_space_group_IT_number 14
_symmetry_cell_setting monoclinic
_symmetry_space_group_name_Hall '-P 2yn'
_symmetry_space_group_name_H-M 'P 1 21/n 1'
_atom_sites_solution_hydrogens geom
_atom_sites_solution_primary direct
_atom_sites_solution_secondary difmap
_audit_creation_method SHELXL-97
_cell_angle_alpha 90.00
_cell_angle_beta 93.4920(10)
_cell_angle_gamma 90.00
_cell_formula_units_Z 4
_cell_length_a 11.4232(4)
_cell_length_b 20.2912(7)
_cell_length_c 17.2321(6)
_cell_measurement_reflns_used 900
_cell_measurement_temperature 100(2)
_cell_measurement_theta_max 30
_cell_measurement_theta_min 2
_cell_volume 3986.8(2)
_computing_cell_refinement 'Bruker SMART'
_computing_data_collection 'Bruker SMART'
_computing_data_reduction 'Bruker SHELXTL'
_computing_molecular_graphics 'Bruker SHELXTL'
_computing_publication_material 'Bruker SHELXTL'
_computing_structure_refinement 'SHELXL-97 (Sheldrick, 2008)'
_computing_structure_solution 'SHELXS-97 (Sheldrick, 2008)'
_diffrn_ambient_temperature 100(2)
_diffrn_measured_fraction_theta_full 0.997
_diffrn_measured_fraction_theta_max 0.997
_diffrn_measurement_device_type 'CCD area detector'
_diffrn_measurement_method 'phi and omega scans'
_diffrn_radiation_monochromator graphite
_diffrn_radiation_source 'fine-focus sealed tube'
_diffrn_radiation_type MoK\a
_diffrn_radiation_wavelength 0.71073
_diffrn_reflns_av_R_equivalents 0.0521
_diffrn_reflns_av_sigmaI/netI 0.0436
_diffrn_reflns_limit_h_max 14
_diffrn_reflns_limit_h_min -14
_diffrn_reflns_limit_k_max 25
_diffrn_reflns_limit_k_min -25
_diffrn_reflns_limit_l_max 21
_diffrn_reflns_limit_l_min -22
_diffrn_reflns_number 36860
_diffrn_reflns_theta_full 27.00
_diffrn_reflns_theta_max 27.00
_diffrn_reflns_theta_min 2.05
_exptl_absorpt_coefficient_mu 1.527
_exptl_absorpt_correction_T_max 0.8623
_exptl_absorpt_correction_T_min 0.6171
_exptl_absorpt_correction_type multi-scan
_exptl_absorpt_process_details 'SADABS (Sheldrick, 2008a)'
_exptl_crystal_colour colorless
_exptl_crystal_density_diffrn 1.214
_exptl_crystal_density_method 'not measured'
_exptl_crystal_description prism
_exptl_crystal_F_000 1552
_exptl_crystal_size_max 0.35
_exptl_crystal_size_mid 0.25
_exptl_crystal_size_min 0.10
_refine_diff_density_max 1.670
_refine_diff_density_min -0.660
_refine_diff_density_rms 0.076
_refine_ls_extinction_method none
_refine_ls_goodness_of_fit_ref 1.045
_refine_ls_hydrogen_treatment constr
_refine_ls_matrix_type full
_refine_ls_number_parameters 449
_refine_ls_number_reflns 8667
_refine_ls_number_restraints 10
_refine_ls_restrained_S_all 1.058
_refine_ls_R_factor_all 0.0657
_refine_ls_R_factor_gt 0.0447
_refine_ls_shift/su_max 0.002
_refine_ls_shift/su_mean 0.000
_refine_ls_structure_factor_coef Fsqd
_refine_ls_weighting_details 'calc w=1/[\s^2^(Fo^2^)+(0.0731P)^2^+1.1272P] where P=(Fo^2^+2Fc^2^)/3'
_refine_ls_weighting_scheme calc
_refine_ls_wR_factor_gt 0.1133
_refine_ls_wR_factor_ref 0.1217
_reflns_number_gt 6692
_reflns_number_total 8667
_reflns_threshold_expression >2sigma(I)
_cod_data_source_file om3004306_si_001.cif
_cod_data_source_block yam1m
_cod_depositor_comments
;
The following automatic conversions were performed:

'_symmetry_cell_setting' value 'Monoclinic' changed to 'monoclinic'
according to /home/saulius/struct/CIF-dictionaries/cif_core.dic
dictionary named 'cif_core.dic' version 2.4.2 from 2011-04-26.

Automatic conversion script
Id: cif_fix_values 1891 2012-01-12 08:04:46Z andrius 
;
_cod_original_sg_symbol_H-M P2(1)/n
_cod_database_code 4078811

loop_
_symmetry_equiv_pos_as_xyz
'x, y, z'
'-x+1/2, y+1/2, -z+1/2'
'-x, -y, -z'
'x-1/2, -y-1/2, z-1/2'

loop_
_atom_site_label
_atom_site_type_symbol
_atom_site_fract_x
_atom_site_fract_y
_atom_site_fract_z
_atom_site_U_iso_or_equiv
_atom_site_adp_type
_atom_site_occupancy
_atom_site_symmetry_multiplicity
_atom_site_calc_flag
_atom_site_refinement_flags
_atom_site_disorder_assembly
_atom_site_disorder_group
Y1 Y -0.123164(14) -0.237442(8) 0.526622(9) 0.01928(4) Uani 1 1 d . . .
Si1 Si 0.19788(5) -0.28146(3) 0.56535(3) 0.03103(13) Uani 1 1 d . . .
O1 O -0.11588(11) -0.18578(6) 0.40215(7) 0.0284(3) Uani 1 1 d . B .
N1 N -0.18988(14) -0.22541(8) 0.65037(9) 0.0272(4) Uani 1 1 d . . .
N2 N -0.21766(13) -0.14060(7) 0.57348(8) 0.0224(3) Uani 1 1 d . . .
N3 N -0.15093(14) -0.33860(8) 0.58918(8) 0.0267(4) Uani 1 1 d . . .
N4 N -0.19871(13) -0.33333(7) 0.46317(8) 0.0227(3) Uani 1 1 d . . .
C1 C -0.18101(16) -0.27688(9) 0.70502(10) 0.0256(4) Uani 1 1 d . . .
C2 C -0.15982(17) -0.33873(9) 0.67054(10) 0.0269(4) Uani 1 1 d . . .
C3 C -0.1319(2) -0.39297(10) 0.71728(11) 0.0380(6) Uani 1 1 d . . .
H3A H -0.1114 -0.4335 0.6941 0.046 Uiso 1 1 calc R . .
C4 C -0.1337(2) -0.38849(11) 0.79814(12) 0.0424(6) Uani 1 1 d . . .
H4A H -0.1171 -0.4261 0.8298 0.051 Uiso 1 1 calc R . .
C5 C -0.1596(2) -0.32967(12) 0.83116(11) 0.0426(6) Uani 1 1 d . . .
H5A H -0.1631 -0.3269 0.8860 0.051 Uiso 1 1 calc R . .
C6 C -0.1808(2) -0.27400(11) 0.78621(12) 0.0393(6) Uani 1 1 d . . .
H6A H -0.1955 -0.2332 0.8108 0.047 Uiso 1 1 calc R . .
C7 C -0.23421(15) -0.16459(9) 0.64430(10) 0.0221(4) Uani 1 1 d . . .
C8 C -0.2959(2) -0.12897(11) 0.70957(12) 0.0458(5) Uani 1 1 d U . .
C9 C -0.1999(3) -0.11256(14) 0.77567(14) 0.0753(9) Uani 1 1 d . . .
H9A H -0.1649 -0.0696 0.7654 0.113 Uiso 1 1 calc R . .
H9B H -0.1388 -0.1465 0.7771 0.113 Uiso 1 1 calc R . .
H9C H -0.2359 -0.1113 0.8258 0.113 Uiso 1 1 calc R . .
C10 C -0.39219(18) -0.17496(12) 0.73764(12) 0.0411(6) Uani 1 1 d . . .
H10A H -0.4512 -0.1828 0.6949 0.062 Uiso 1 1 calc R . .
H10B H -0.4295 -0.1543 0.7812 0.062 Uiso 1 1 calc R . .
H10C H -0.3571 -0.2170 0.7546 0.062 Uiso 1 1 calc R . .
C11 C -0.3499(3) -0.06301(14) 0.68957(17) 0.0637(5) Uani 1 1 d U . .
H11A H -0.4139 -0.0687 0.6497 0.096 Uiso 1 1 calc R . .
H11B H -0.2902 -0.0338 0.6698 0.096 Uiso 1 1 calc R . .
H11C H -0.3806 -0.0435 0.7362 0.096 Uiso 1 1 calc R . .
C12 C -0.23865(16) -0.07572(9) 0.54578(10) 0.0233(4) Uani 1 1 d . . .
C13 C -0.15316(18) -0.02698(10) 0.56062(12) 0.0324(5) Uani 1 1 d . . .
C14 C -0.1710(2) 0.03476(11) 0.52745(13) 0.0431(6) Uani 1 1 d . . .
H14A H -0.1147 0.0685 0.5382 0.052 Uiso 1 1 calc R . .
C15 C -0.2687(2) 0.04810(11) 0.47933(12) 0.0439(5) Uani 1 1 d U . .
H15A H -0.2792 0.0907 0.4570 0.053 Uiso 1 1 calc R . .
C16 C -0.3508(2) -0.00024(12) 0.46358(12) 0.0425(5) Uani 1 1 d U . .
H16A H -0.4177 0.0092 0.4300 0.051 Uiso 1 1 calc R . .
C17 C -0.33744(18) -0.06353(10) 0.49642(12) 0.0337(5) Uani 1 1 d . . .
C18 C -0.0436(2) -0.04146(12) 0.61179(15) 0.0491(7) Uani 1 1 d . . .
H18A H 0.0148 -0.0069 0.6047 0.074 Uiso 1 1 calc R . .
H18B H -0.0114 -0.0842 0.5974 0.074 Uiso 1 1 calc R . .
H18C H -0.0632 -0.0426 0.6663 0.074 Uiso 1 1 calc R . .
C19 C -0.4276(2) -0.11654(13) 0.48101(18) 0.0612(8) Uani 1 1 d . . .
H19A H -0.4607 -0.1293 0.5300 0.092 Uiso 1 1 calc R . .
H19B H -0.3907 -0.1550 0.4582 0.092 Uiso 1 1 calc R . .
H19C H -0.4903 -0.1000 0.4448 0.092 Uiso 1 1 calc R . .
C20 C -0.22162(16) -0.36180(8) 0.53127(10) 0.0232(4) Uani 1 1 d . . .
C21 C -0.32543(16) -0.40984(9) 0.54276(11) 0.0281(5) Uani 1 1 d . . .
C22 C -0.3966(2) -0.38453(16) 0.60732(15) 0.0628(8) Uani 1 1 d . . .
H22A H -0.4664 -0.4122 0.6112 0.094 Uiso 1 1 calc R . .
H22B H -0.4207 -0.3390 0.5961 0.094 Uiso 1 1 calc R . .
H22C H -0.3491 -0.3860 0.6566 0.094 Uiso 1 1 calc R . .
C23 C -0.4097(2) -0.41730(12) 0.47097(13) 0.0467(6) Uani 1 1 d . . .
H23A H -0.4794 -0.4417 0.4849 0.070 Uiso 1 1 calc R . .
H23B H -0.3707 -0.4414 0.4305 0.070 Uiso 1 1 calc R . .
H23C H -0.4331 -0.3736 0.4515 0.070 Uiso 1 1 calc R . .
C24 C -0.2782(2) -0.47902(11) 0.56316(17) 0.0583(8) Uani 1 1 d . . .
H24A H -0.3433 -0.5077 0.5759 0.087 Uiso 1 1 calc R . .
H24B H -0.2214 -0.4762 0.6080 0.087 Uiso 1 1 calc R . .
H24C H -0.2398 -0.4973 0.5186 0.087 Uiso 1 1 calc R . .
C25 C -0.22197(16) -0.36103(9) 0.38833(10) 0.0258(4) Uani 1 1 d . . .
C26 C -0.15777(18) -0.41642(10) 0.36628(12) 0.0347(5) Uani 1 1 d . . .
C27 C -0.1821(2) -0.44293(13) 0.29243(14) 0.0549(7) Uani 1 1 d . . .
H27A H -0.1413 -0.4813 0.2775 0.066 Uiso 1 1 calc R . .
C28 C -0.2643(3) -0.41457(15) 0.24045(14) 0.0635(8) Uani 1 1 d . . .
H28A H -0.2800 -0.4333 0.1904 0.076 Uiso 1 1 calc R . .
C29 C -0.3229(2) -0.35914(14) 0.26181(13) 0.0555(7) Uani 1 1 d . . .
H29A H -0.3789 -0.3396 0.2258 0.067 Uiso 1 1 calc R . .
C30 C -0.30255(19) -0.33060(11) 0.33510(11) 0.0365(5) Uani 1 1 d . . .
C31 C -0.0639(2) -0.44616(12) 0.41882(15) 0.0475(6) Uani 1 1 d . . .
H31A H -0.0108 -0.4115 0.4391 0.071 Uiso 1 1 calc R . .
H31B H -0.0198 -0.4783 0.3898 0.071 Uiso 1 1 calc R . .
H31C H -0.0994 -0.4683 0.4622 0.071 Uiso 1 1 calc R . .
C32 C -0.3690(2) -0.27021(11) 0.35625(15) 0.0469(6) Uani 1 1 d . . .
H32A H -0.4084 -0.2783 0.4043 0.070 Uiso 1 1 calc R . .
H32B H -0.4276 -0.2596 0.3142 0.070 Uiso 1 1 calc R . .
H32C H -0.3145 -0.2332 0.3641 0.070 Uiso 1 1 calc R . .
C33 C 0.08278(17) -0.21940(10) 0.54796(12) 0.0305(5) Uani 1 1 d . A .
H33A H 0.1059 -0.1939 0.5023 0.037 Uiso 1 1 calc R . .
H33B H 0.0913 -0.1890 0.5928 0.037 Uiso 1 1 calc R . .
C34 C 0.3358(3) -0.2508(2) 0.6161(3) 0.0425(11) Uani 0.588(6) 1 d P A 1
H34A H 0.3730 -0.2186 0.5831 0.064 Uiso 0.588(6) 1 calc PR A 1
H34B H 0.3894 -0.2878 0.6269 0.064 Uiso 0.588(6) 1 calc PR A 1
H34C H 0.3177 -0.2298 0.6652 0.064 Uiso 0.588(6) 1 calc PR A 1
C34' C 0.3480(5) -0.2393(3) 0.5857(4) 0.0425(11) Uani 0.412(6) 1 d P A 2
H34D H 0.4076 -0.2728 0.5995 0.064 Uiso 0.412(6) 1 calc PR A 2
H34E H 0.3432 -0.2082 0.6289 0.064 Uiso 0.412(6) 1 calc PR A 2
H34F H 0.3695 -0.2156 0.5391 0.064 Uiso 0.412(6) 1 calc PR A 2
C35 C 0.2278(2) -0.32370(13) 0.47257(14) 0.0543(7) Uani 1 1 d . A .
H35A H 0.1562 -0.3455 0.4515 0.082 Uiso 1 1 calc R . .
H35B H 0.2897 -0.3566 0.4824 0.082 Uiso 1 1 calc R . .
H35C H 0.2532 -0.2912 0.4351 0.082 Uiso 1 1 calc R . .
C36 C 0.1531(2) -0.34653(14) 0.63461(16) 0.0628(8) Uani 1 1 d . A .
H36A H 0.0786 -0.3661 0.6151 0.094 Uiso 1 1 calc R . .
H36B H 0.1436 -0.3267 0.6857 0.094 Uiso 1 1 calc R . .
H36C H 0.2136 -0.3808 0.6392 0.094 Uiso 1 1 calc R . .
C37 C -0.14988(19) -0.12219(10) 0.36937(11) 0.0362(5) Uani 1 1 d D . .
H37A H -0.1201 -0.0862 0.4040 0.043 Uiso 0.723(3) 1 calc PR B 1
H37B H -0.2364 -0.1188 0.3631 0.043 Uiso 0.723(3) 1 calc PR B 1
H37C H -0.1437 -0.0868 0.4089 0.043 Uiso 0.277(3) 1 calc PR B 2
H37D H -0.2305 -0.1231 0.3448 0.043 Uiso 0.277(3) 1 calc PR B 2
C38 C -0.0973(3) -0.11707(16) 0.29130(15) 0.0394(8) Uani 0.723(3) 1 d P B 1
H38A H -0.1524 -0.1327 0.2487 0.047 Uiso 0.723(3) 1 calc PR B 1
H38B H -0.0727 -0.0714 0.2803 0.047 Uiso 0.723(3) 1 calc PR B 1
C39 C 0.0068(3) -0.16254(17) 0.30364(18) 0.0432(8) Uani 0.723(3) 1 d P B 1
H39A H 0.0343 -0.1779 0.2534 0.052 Uiso 0.723(3) 1 calc PR B 1
H39B H 0.0724 -0.1403 0.3334 0.052 Uiso 0.723(3) 1 calc PR B 1
C38' C -0.0570(5) -0.1145(4) 0.3086(3) 0.0394(8) Uani 0.277(3) 1 d PD B 2
H38C H -0.0831 -0.0817 0.2686 0.047 Uiso 0.277(3) 1 calc PR B 2
H38D H 0.0186 -0.0997 0.3338 0.047 Uiso 0.277(3) 1 calc PR B 2
C39' C -0.0440(8) -0.1812(3) 0.2723(3) 0.0432(8) Uani 0.277(3) 1 d PD B 2
H39C H 0.0295 -0.1856 0.2451 0.052 Uiso 0.277(3) 1 calc PR B 2
H39D H -0.1122 -0.1933 0.2370 0.052 Uiso 0.277(3) 1 calc PR B 2
C40 C -0.04040(19) -0.21902(10) 0.34926(11) 0.0344(5) Uani 1 1 d D . .
H40A H -0.0857 -0.2501 0.3148 0.041 Uiso 0.723(3) 1 calc PR B 1
H40B H 0.0237 -0.2432 0.3781 0.041 Uiso 0.723(3) 1 calc PR B 1
H40C H -0.0679 -0.2648 0.3401 0.041 Uiso 0.277(3) 1 calc PR B 2
H40D H 0.0410 -0.2206 0.3724 0.041 Uiso 0.277(3) 1 calc PR B 2

loop_
_atom_site_aniso_label
_atom_site_aniso_U_11
_atom_site_aniso_U_22
_atom_site_aniso_U_33
_atom_site_aniso_U_23
_atom_site_aniso_U_13
_atom_site_aniso_U_12
Y1 0.02196(8) 0.01844(8) 0.01722(7) -0.00045(6) -0.00062(6) -0.00033(6)
Si1 0.0253(3) 0.0355(3) 0.0319(3) -0.0026(2) -0.0013(2) 0.0028(2)
O1 0.0361(7) 0.0279(7) 0.0218(6) 0.0043(5) 0.0057(5) 0.0051(6)
N1 0.0338(8) 0.0286(8) 0.0191(7) 0.0024(6) 0.0006(6) 0.0066(7)
N2 0.0263(7) 0.0193(7) 0.0216(7) -0.0001(6) 0.0019(6) -0.0006(6)
N3 0.0367(8) 0.0233(8) 0.0195(7) 0.0016(6) -0.0038(6) -0.0051(7)
N4 0.0286(7) 0.0206(7) 0.0184(7) 0.0001(6) -0.0026(6) -0.0021(6)
C1 0.0261(9) 0.0296(10) 0.0211(8) 0.0052(7) 0.0000(7) 0.0016(7)
C2 0.0327(9) 0.0284(9) 0.0188(8) 0.0028(7) -0.0054(7) -0.0082(8)
C3 0.0633(14) 0.0271(10) 0.0224(9) 0.0036(8) -0.0075(9) -0.0061(10)
C4 0.0673(15) 0.0336(11) 0.0244(10) 0.0097(8) -0.0134(10) -0.0059(10)
C5 0.0602(14) 0.0499(13) 0.0168(9) 0.0067(9) -0.0044(9) 0.0060(11)
C6 0.0555(13) 0.0396(12) 0.0223(9) 0.0011(8) -0.0019(9) 0.0162(10)
C7 0.0244(8) 0.0205(8) 0.0215(8) -0.0026(7) 0.0021(7) -0.0036(7)
C8 0.0717(14) 0.0334(8) 0.0358(11) -0.0020(8) 0.0314(10) -0.0048(8)
C9 0.132(2) 0.0645(15) 0.0331(12) -0.0228(11) 0.0330(13) -0.0600(15)
C10 0.0326(10) 0.0596(14) 0.0322(11) 0.0112(10) 0.0100(9) 0.0081(10)
C11 0.0682(8) 0.0593(7) 0.0645(8) 0.0035(6) 0.0108(6) 0.0091(6)
C12 0.0314(9) 0.0204(8) 0.0185(8) 0.0008(7) 0.0056(7) 0.0033(7)
C13 0.0399(10) 0.0258(10) 0.0321(10) 0.0045(8) 0.0057(9) -0.0042(8)
C14 0.0546(13) 0.0265(10) 0.0492(13) 0.0098(9) 0.0103(11) -0.0055(10)
C15 0.0639(11) 0.0332(10) 0.0370(11) 0.0140(9) 0.0216(10) 0.0125(7)
C16 0.0474(11) 0.0446(11) 0.0349(11) -0.0002(9) -0.0032(9) 0.0240(7)
C17 0.0362(10) 0.0287(10) 0.0358(10) -0.0026(8) -0.0011(9) 0.0108(9)
C18 0.0447(12) 0.0387(12) 0.0624(15) 0.0034(11) -0.0098(11) -0.0160(10)
C19 0.0386(12) 0.0451(14) 0.096(2) -0.0181(14) -0.0254(13) 0.0139(11)
C20 0.0278(9) 0.0165(8) 0.0247(9) -0.0003(7) -0.0025(7) -0.0005(7)
C21 0.0289(9) 0.0289(10) 0.0259(9) 0.0039(8) -0.0022(7) -0.0064(8)
C22 0.0405(12) 0.092(2) 0.0571(15) -0.0284(14) 0.0163(11) -0.0180(13)
C23 0.0485(12) 0.0527(14) 0.0370(12) 0.0095(10) -0.0123(10) -0.0282(10)
C24 0.0517(14) 0.0315(12) 0.0892(19) 0.0211(12) -0.0154(14) -0.0161(11)
C25 0.0316(9) 0.0263(9) 0.0192(8) -0.0016(7) -0.0004(7) -0.0082(8)
C26 0.0366(10) 0.0358(11) 0.0323(10) -0.0098(9) 0.0081(8) -0.0079(9)
C27 0.0606(14) 0.0578(14) 0.0485(13) -0.0315(11) 0.0213(11) -0.0198(12)
C28 0.0776(17) 0.0884(19) 0.0252(11) -0.0205(12) 0.0075(11) -0.0325(15)
C29 0.0680(15) 0.0731(17) 0.0233(10) 0.0094(11) -0.0139(10) -0.0298(13)
C30 0.0466(12) 0.0370(11) 0.0249(9) 0.0077(8) -0.0059(9) -0.0123(9)
C31 0.0412(12) 0.0391(12) 0.0627(15) -0.0098(11) 0.0070(11) 0.0092(10)
C32 0.0428(12) 0.0398(12) 0.0555(14) 0.0172(10) -0.0167(11) -0.0044(10)
C33 0.0275(9) 0.0307(10) 0.0327(10) -0.0051(8) -0.0042(8) -0.0005(8)
C34 0.0219(12) 0.0508(18) 0.054(3) 0.0010(18) -0.0023(16) -0.0011(12)
C34' 0.0219(12) 0.0508(18) 0.054(3) 0.0010(18) -0.0023(16) -0.0011(12)
C35 0.0642(15) 0.0526(15) 0.0477(13) -0.0071(11) 0.0150(12) 0.0143(12)
C36 0.0547(14) 0.0776(18) 0.0566(14) 0.0331(13) 0.0079(12) 0.0221(13)
C37 0.0521(12) 0.0240(10) 0.0327(10) 0.0055(8) 0.0050(9) 0.0036(9)
C38 0.070(2) 0.0337(12) 0.0143(12) 0.0043(10) -0.0012(13) 0.0104(14)
C39 0.0467(17) 0.0501(18) 0.0342(16) 0.0030(13) 0.0123(12) -0.0033(14)
C38' 0.070(2) 0.0337(12) 0.0143(12) 0.0043(10) -0.0012(13) 0.0104(14)
C39' 0.0467(17) 0.0501(18) 0.0342(16) 0.0030(13) 0.0123(12) -0.0033(14)
C40 0.0420(11) 0.0347(11) 0.0272(9) 0.0022(8) 0.0084(8) 0.0077(9)

loop_
_atom_type_symbol
_atom_type_description
_atom_type_scat_dispersion_real
_atom_type_scat_dispersion_imag
_atom_type_scat_source
C C 0.0033 0.0016 'International Tables Vol C Tables 4.2.6.8 and 6.1.1.4'
H H 0.0000 0.0000 'International Tables Vol C Tables 4.2.6.8 and 6.1.1.4'
N N 0.0061 0.0033 'International Tables Vol C Tables 4.2.6.8 and 6.1.1.4'
O O 0.0106 0.0060 'International Tables Vol C Tables 4.2.6.8 and 6.1.1.4'
Si Si 0.0817 0.0704 'International Tables Vol C Tables 4.2.6.8 and 6.1.1.4'
Y Y -2.7962 3.5667 'International Tables Vol C Tables 4.2.6.8 and 6.1.1.4'

loop_
_geom_angle_atom_site_label_1
_geom_angle_atom_site_label_2
_geom_angle_atom_site_label_3
_geom_angle
N1 Y1 N3 66.99(5)
N1 Y1 N4 112.32(5)
N3 Y1 N4 55.84(5)
N1 Y1 C33 102.59(6)
N3 Y1 C33 102.86(6)
N4 Y1 C33 121.67(6)
N1 Y1 O1 143.97(5)
N3 Y1 O1 143.81(5)
N4 Y1 O1 88.72(5)
C33 Y1 O1 89.04(6)
N1 Y1 N2 55.00(5)
N3 Y1 N2 118.95(5)
N4 Y1 N2 131.89(5)
C33 Y1 N2 106.33(6)
O1 Y1 N2 89.07(5)
N1 Y1 C20 84.98(5)
N3 Y1 C20 28.71(5)
N4 Y1 C20 29.15(5)
C33 Y1 C20 122.28(6)
O1 Y1 C20 117.51(5)
N2 Y1 C20 122.96(5)
N1 Y1 C7 27.33(5)
N3 Y1 C7 92.75(5)
N4 Y1 C7 125.84(5)
C33 Y1 C7 106.64(6)
O1 Y1 C7 116.68(5)
N2 Y1 C7 27.67(5)
C20 Y1 C7 104.58(5)
C33 Si1 C34 115.18(15)
C33 Si1 C35 110.06(11)
C34 Si1 C35 111.28(17)
C33 Si1 C36 111.57(11)
C34 Si1 C36 101.10(17)
C35 Si1 C36 107.09(13)
C33 Si1 C34' 110.3(2)
C34 Si1 C34' 18.0(2)
C35 Si1 C34' 98.8(2)
C36 Si1 C34' 118.1(2)
C37 O1 C40 108.81(14)
C37 O1 Y1 135.63(11)
C40 O1 Y1 114.32(10)
C7 N1 C1 138.63(16)
C7 N1 Y1 99.76(11)
C1 N1 Y1 121.54(12)
C7 N2 C12 127.98(15)
C7 N2 Y1 95.75(11)
C12 N2 Y1 135.79(11)
C20 N3 C2 131.82(16)
C20 N3 Y1 93.31(11)
C2 N3 Y1 118.50(12)
C20 N4 C25 125.93(15)
C20 N4 Y1 91.99(10)
C25 N4 Y1 142.07(12)
C6 C1 N1 129.34(18)
C6 C1 C2 117.81(17)
N1 C1 C2 112.62(15)
C3 C2 N3 123.32(17)
C3 C2 C1 119.86(16)
N3 C2 C1 116.08(16)
C2 C3 C4 120.64(19)
C5 C4 C3 119.35(19)
C4 C5 C6 121.12(19)
C5 C6 C1 121.0(2)
N1 C7 N2 109.48(15)
N1 C7 C8 124.30(16)
N2 C7 C8 126.21(16)
N1 C7 Y1 52.91(9)
N2 C7 Y1 56.58(9)
C8 C7 Y1 176.89(13)
C11 C8 C7 116.66(19)
C11 C8 C10 108.6(2)
C7 C8 C10 108.14(18)
C11 C8 C9 103.7(2)
C7 C8 C9 107.4(2)
C10 C8 C9 112.41(18)
C17 C12 C13 121.02(17)
C17 C12 N2 119.02(16)
C13 C12 N2 119.50(16)
C14 C13 C12 118.59(19)
C14 C13 C18 120.70(19)
C12 C13 C18 120.71(18)
C15 C14 C13 121.3(2)
C16 C15 C14 119.8(2)
C15 C16 C17 121.1(2)
C12 C17 C16 118.10(19)
C12 C17 C19 120.14(19)
C16 C17 C19 121.7(2)
N3 C20 N4 111.10(15)
N3 C20 C21 123.93(16)
N4 C20 C21 124.66(15)
N3 C20 Y1 57.98(9)
N4 C20 Y1 58.86(9)
C21 C20 Y1 152.76(12)
C22 C21 C23 106.82(18)
C22 C21 C24 109.9(2)
C23 C21 C24 106.85(18)
C22 C21 C20 109.26(17)
C23 C21 C20 113.98(16)
C24 C21 C20 109.97(16)
C30 C25 C26 120.48(17)
C30 C25 N4 119.99(17)
C26 C25 N4 119.39(16)
C27 C26 C25 118.5(2)
C27 C26 C31 119.7(2)
C25 C26 C31 121.85(18)
C28 C27 C26 121.4(2)
C29 C28 C27 119.4(2)
C28 C29 C30 121.7(2)
C29 C30 C25 118.4(2)
C29 C30 C32 120.0(2)
C25 C30 C32 121.53(18)
Si1 C33 Y1 127.63(10)
O1 C37 C38 107.24(18)
O1 C37 C38' 100.1(3)
C38 C37 C38' 20.1(3)
C39 C38 C37 100.7(2)
C40 C39 C38 103.6(2)
C39' C38' C37 106.3(5)
C38' C39' C40 95.2(4)
O1 C40 C39 102.60(19)
O1 C40 C39' 108.9(3)
C39 C40 C39' 32.7(3)

loop_
_geom_bond_atom_site_label_1
_geom_bond_atom_site_label_2
_geom_bond_distance
Y1 N1 2.3207(15)
Y1 N3 2.3490(15)
Y1 N4 2.3688(14)
Y1 C33 2.3871(19)
Y1 O1 2.3933(12)
Y1 N2 2.4052(15)
Y1 C20 2.7658(17)
Y1 C7 2.8672(17)
Si1 C33 1.832(2)
Si1 C34 1.862(4)
Si1 C35 1.864(2)
Si1 C36 1.872(3)
Si1 C34' 1.929(6)
O1 C37 1.452(2)
O1 C40 1.458(2)
N1 C7 1.336(2)
N1 C1 1.406(2)
N2 C7 1.338(2)
N2 C12 1.416(2)
N3 C20 1.331(2)
N3 C2 1.412(2)
N4 C20 1.348(2)
N4 C25 1.417(2)
C1 C6 1.400(3)
C1 C2 1.416(3)
C2 C3 1.389(3)
C3 C4 1.398(3)
C4 C5 1.362(3)
C5 C6 1.383(3)
C7 C8 1.543(3)
C8 C11 1.505(4)
C8 C10 1.543(3)
C8 C9 1.568(4)
C12 C17 1.393(3)
C12 C13 1.402(3)
C13 C14 1.387(3)
C13 C18 1.515(3)
C14 C15 1.376(3)
C15 C16 1.373(3)
C16 C17 1.408(3)
C17 C19 1.502(3)
C20 C21 1.557(3)
C21 C22 1.508(3)
C21 C23 1.528(3)
C21 C24 1.537(3)
C25 C30 1.402(3)
C25 C26 1.407(3)
C26 C27 1.394(3)
C26 C31 1.488(3)
C27 C28 1.383(4)
C28 C29 1.371(4)
C29 C30 1.396(3)
C30 C32 1.498(3)
C37 C38 1.510(3)
C37 C38' 1.544(4)
C38 C39 1.510(5)
C39 C40 1.508(4)
C38' C39' 1.502(11)
C39' C40 1.530(4)
